data_2005782
loop_
_publ_author_name
'Panneerselvam, K.'
'Rudi\~no-Pi\~nera, E.'
'Soriano-Garc\'ia, M.'

_publ_section_title
;3,4,5,6,9,10-Hexahydro-14,16-dihydroxy-3-methyl-1<i>H</i>-2-benzoxacyclotetradecin-1,7(8<i>H</i>)-dione
 (Zearalenone)
;
_journal_issue 12
_journal_name_full 'Acta Crystallographica Section C'
_journal_page_first 3095
_journal_page_last 3097
_journal_paper_doi 10.1107/S0108270196011055
_journal_volume 52
_journal_year 1996
_chemical_formula_iupac 'C18 H22 O5'
_chemical_formula_moiety 'C18 H22 O5'
_chemical_formula_sum 'C18 H22 O5'
_chemical_formula_weight 318.36
_chemical_melting_point .437E-305
_chemical_name_systematic
;
Zearalenone
;
_space_group_IT_number 4
_symmetry_cell_setting 'monoclinic (b axis)'
_symmetry_space_group_name_Hall 'P 2yb'
_symmetry_space_group_name_H-M 'P 1 21 1'
_audit_creation_method SHELXL
_cell_angle_alpha 90.
_cell_angle_beta 98.33(4)
_cell_angle_gamma 90.
_cell_formula_units_Z 2
_cell_length_a 5.202(1)
_cell_length_b 16.329(5)
_cell_length_c 9.745(7)
_cell_measurement_reflns_used 25
_cell_measurement_temperature 293(2)
_cell_measurement_theta_max 50
_cell_measurement_theta_min 20
_cell_volume 819.0(7)
_computing_cell_refinement 'XSCANS (Siemens, 1992)'
_computing_data_collection 'P4 Diffractometer Software'
_computing_data_reduction XSCANS
_computing_molecular_graphics 'SHELXTL-Plus (Sheldrick, 1990b)'
_computing_publication_material SHELXL93
_computing_structure_refinement 'SHELXL93 (Sheldrick, 1993)'
_computing_structure_solution 'SHELXS86 (Sheldrick, 1990a)'
_diffrn_ambient_temperature 293(2)
_diffrn_measurement_device 'Siemens P4'
_diffrn_measurement_method \q/2\q
_diffrn_radiation_monochromator graphite
_diffrn_radiation_source 'fine-focus sealed tube'
_diffrn_radiation_type CuK\a
_diffrn_radiation_wavelength 1.54178
_diffrn_reflns_av_R_equivalents 0.0424
_diffrn_reflns_av_sigmaI/netI 0.0514
_diffrn_reflns_limit_h_max 5
_diffrn_reflns_limit_h_min -5
_diffrn_reflns_limit_k_max 18
_diffrn_reflns_limit_k_min 0
_diffrn_reflns_limit_l_max 10
_diffrn_reflns_limit_l_min 0
_diffrn_reflns_number 1415
_diffrn_reflns_theta_max 60.00
_diffrn_reflns_theta_min 4.59
_diffrn_standards_decay_% 1.0
_diffrn_standards_interval_count 100
_diffrn_standards_number 3
_exptl_absorpt_coefficient_mu 0.770
_exptl_absorpt_correction_type none
_exptl_crystal_colour 'pale yellow'
_exptl_crystal_density_diffrn 1.291
_exptl_crystal_density_meas 1.294
_exptl_crystal_density_method 'flotation in benzene/bromoform solution'
_exptl_crystal_description needle
_exptl_crystal_F_000 340
_exptl_crystal_size_max 0.25
_exptl_crystal_size_mid 0.18
_exptl_crystal_size_min 0.17
_refine_diff_density_max 0.181
_refine_diff_density_min -0.165
_refine_ls_abs_structure_Flack -0.1(5)
_refine_ls_extinction_method none
_refine_ls_goodness_of_fit_all 1.166
_refine_ls_goodness_of_fit_obs 1.287
_refine_ls_hydrogen_treatment
;
H atoms were refined with a constant isotropic displacement parameter
of 0.08\%A^2^
;
_refine_ls_matrix_type full
_refine_ls_number_parameters 208
_refine_ls_number_reflns 1262
_refine_ls_number_restraints 1
_refine_ls_restrained_S_all 1.165
_refine_ls_restrained_S_obs 1.287
_refine_ls_R_factor_all 0.0653
_refine_ls_R_factor_obs 0.0503
_refine_ls_shift/esd_max 0.000
_refine_ls_shift/esd_mean 0.000
_refine_ls_structure_factor_coef Fsqd
_refine_ls_weighting_scheme
;
calc w = 1/[\s^2^(F~o~^2^) + 0.3473P]
where P = (F~o~^2^ + 2F~c~^2^)/3
;
_refine_ls_wR_factor_all 0.0852
_refine_ls_wR_factor_obs 0.0800
_reflns_number_observed 969
_reflns_number_total 1262
_reflns_observed_criterion >2sigma(I)
_cod_data_source_file ka1200.cif
_cod_data_source_block I
_cod_original_sg_symbol_H-M 'P 21'
_cod_database_code 2005782

loop_
_symmetry_equiv_pos_as_xyz
'x, y, z'
'-x, y+1/2, -z'

loop_
_atom_site_aniso_label
_atom_site_aniso_U_11
_atom_site_aniso_U_22
_atom_site_aniso_U_33
_atom_site_aniso_U_12
_atom_site_aniso_U_13
_atom_site_aniso_U_23
C1 0.047(4) 0.051(4) 0.039(3) -0.006(3) -0.005(3) -0.011(3)
C2 0.083(5) 0.042(3) 0.041(3) -0.004(3) 0.006(3) -0.002(3)
C3 0.068(4) 0.052(4) 0.037(3) -0.011(3) 0.000(3) -0.003(3)
C4 0.097(6) 0.055(4) 0.063(4) 0.003(4) 0.029(4) 0.008(3)
C5 0.086(6) 0.069(4) 0.047(4) 0.021(4) 0.008(3) 0.015(4)
C6 0.053(4) 0.088(5) 0.037(3) 0.010(4) 0.004(3) 0.011(4)
C7 0.070(5) 0.080(5) 0.036(3) 0.009(4) 0.000(3) 0.002(3)
C8 0.092(6) 0.073(5) 0.048(4) 0.010(4) 0.015(4) -0.001(4)
C9 0.094(6) 0.078(5) 0.051(4) 0.001(4) 0.000(4) -0.026(4)
C10 0.091(5) 0.043(3) 0.050(4) 0.008(4) 0.023(3) -0.009(3)
O11 0.083(3) 0.042(2) 0.036(2) -0.003(2) 0.000(2) -0.005(2)
C12 0.064(4) 0.048(4) 0.036(3) -0.003(3) -0.002(3) -0.003(3)
O13 0.134(5) 0.033(2) 0.055(3) 0.000(3) 0.009(3) 0.007(2)
C14 0.080(6) 0.083(5) 0.085(5) 0.014(5) 0.019(4) -0.006(4)
O15 0.090(4) 0.093(4) 0.061(3) 0.006(3) 0.022(3) -0.003(3)
C16 0.057(4) 0.036(3) 0.034(3) 0.000(3) -0.011(3) 0.001(3)
C17 0.065(4) 0.050(4) 0.039(3) -0.015(3) -0.006(3) 0.009(3)
C18 0.062(5) 0.059(4) 0.033(3) -0.001(3) 0.003(3) 0.002(3)
C19 0.065(4) 0.053(4) 0.033(3) 0.004(3) 0.009(3) -0.001(3)
C20 0.075(5) 0.042(3) 0.036(3) -0.001(3) -0.002(3) 0.002(3)
C21 0.048(4) 0.041(3) 0.036(3) -0.008(3) -0.004(3) 0.005(3)
O22 0.130(4) 0.050(3) 0.068(3) -0.032(3) 0.030(3) -0.004(2)
O23 0.125(4) 0.054(3) 0.056(3) 0.007(3) 0.027(3) -0.003(2)

loop_
_atom_site_label
_atom_site_occupancy
_atom_site_fract_x
_atom_site_fract_y
_atom_site_fract_z
_atom_site_U_iso_or_equiv
_atom_site_thermal_displace_type
_atom_site_calc_flag
_atom_site_refinement_flags
_atom_site_type_symbol
C1 1 0.1243(11) 0.0816(3) 0.5484(5) 0.0464(15) Uani d . C
H1 1 0.0213 0.1239 0.5739 0.080 Uiso calc R H
C2 1 0.0796(12) 0.0075(4) 0.5961(5) 0.055(2) Uani d . C
H2 1 0.1862 -0.0349 0.5743 0.080 Uiso calc R H
C3 1 -0.1241(11) -0.0134(3) 0.6806(5) 0.053(2) Uani d . C
H31 1 -0.2654 -0.0405 0.6219 0.080 Uiso calc R H
H32 1 -0.1922 0.0369 0.7144 0.080 Uiso calc R H
C4 1 -0.0303(14) -0.0690(4) 0.8050(6) 0.070(2) Uani d . C
H41 1 -0.1741 -0.0787 0.8561 0.080 Uiso calc R H
H42 1 0.0205 -0.1215 0.7706 0.080 Uiso calc R H
C5 1 0.1969(14) -0.0345(4) 0.9039(6) 0.067(2) Uani d . C
H51 1 0.2394 -0.0721 0.9809 0.080 Uiso calc R H
H52 1 0.3472 -0.0307 0.8558 0.080 Uiso calc R H
C6 1 0.1432(13) 0.0480(4) 0.9597(6) 0.060(2) Uani d . C
C7 1 0.2865(13) 0.1191(4) 0.9184(6) 0.062(2) Uani d . C
H71 1 0.2769 0.1186 0.8183 0.080 Uiso calc R H
H72 1 0.4679 0.1129 0.9574 0.080 Uiso calc R H
C8 1 0.1946(13) 0.2019(4) 0.9612(6) 0.070(2) Uani d . C
H81 1 0.2187 0.2047 1.0617 0.080 Uiso calc R H
H82 1 0.0100 0.2068 0.9288 0.080 Uiso calc R H
C9 1 0.3337(14) 0.2745(4) 0.9063(6) 0.075(2) Uani d . C
H91 1 0.5174 0.2615 0.9159 0.080 Uiso calc R H
H92 1 0.3151 0.3211 0.9656 0.080 Uiso calc R H
C10 1 0.2457(14) 0.3010(4) 0.7555(6) 0.060(2) Uani d . C
H10 1 0.3495 0.3486 0.7363 0.080 Uiso calc R H
O11 1 0.3054(8) 0.2328(2) 0.6636(4) 0.0547(11) Uani d . O
C12 1 0.3578(11) 0.2533(4) 0.5397(5) 0.050(2) Uani d . C
O13 1 0.3794(10) 0.3253(2) 0.5062(4) 0.0741(15) Uani d . O
C14 1 -0.0296(14) 0.3226(5) 0.7197(7) 0.082(2) Uani d . C
H141 1 -0.0640 0.3382 0.6238 0.080 Uiso calc R H
H142 1 -0.0698 0.3675 0.7765 0.080 Uiso calc R H
H143 1 -0.1351 0.2763 0.7354 0.080 Uiso calc R H
O15 1 -0.0294(10) 0.0565(3) 1.0312(4) 0.0803(14) Uani d . O
C16 1 0.4138(11) 0.1843(3) 0.4497(5) 0.0440(14) Uani d . C
C17 1 0.5791(12) 0.2016(3) 0.3501(5) 0.053(2) Uani d . C
C18 1 0.6627(12) 0.1403(4) 0.2706(6) 0.052(2) Uani d . C
H18 1 0.7777 0.1518 0.2085 0.080 Uiso calc R H
C19 1 0.5738(12) 0.0617(4) 0.2842(6) 0.050(2) Uani d . C
C20 1 0.4012(12) 0.0442(4) 0.3716(5) 0.052(2) Uani d . C
H20 1 0.3359 -0.0087 0.3732 0.080 Uiso calc R H
C21 1 0.3172(11) 0.1038(3) 0.4602(5) 0.0425(14) Uani d . C
O22 1 0.6612(10) 0.2783(2) 0.3261(5) 0.081(2) Uani d . O
H22 1 0.6022 0.3106 0.3779 0.080 Uiso calc R H
O23 1 0.6461(9) -0.0020(2) 0.2051(4) 0.0769(14) Uani d . O
H23 1 0.7504 0.0146 0.1559 0.080 Uiso calc R H

loop_
_atom_type_symbol
_atom_type_description
_atom_type_scat_dispersion_real
_atom_type_scat_dispersion_imag
_atom_type_scat_source
C C 0.0181 0.0091 'International Tables Vol C Tables 4.2.6.8 and 6.1.1.4'
H H 0.0000 0.0000 'International Tables Vol C Tables 4.2.6.8 and 6.1.1.4'
O O 0.0492 0.0322 'International Tables Vol C Tables 4.2.6.8 and 6.1.1.4'

loop_
_geom_angle_atom_site_label_1
_geom_angle_atom_site_label_2
_geom_angle_atom_site_label_3
_geom_angle
_geom_angle_publ_flag
C2 C1 C21 127.1(6) yes
C2 C1 H1 116.5 no
C21 C1 H1 116.5 no
C1 C2 C3 125.6(6) yes
C1 C2 H2 117.2 no
C3 C2 H2 117.2 no
C2 C3 C4 113.9(5) yes
C2 C3 H31 108.8 no
C4 C3 H31 108.8 no
C2 C3 H32 108.8 no
C4 C3 H32 108.8 no
H31 C3 H32 107.7 no
C5 C4 C3 114.2(5) yes
C5 C4 H41 108.7 no
C3 C4 H41 108.7 no
C5 C4 H42 108.7 no
C3 C4 H42 108.7 no
H41 C4 H42 107.6 no
C6 C5 C4 113.3(6) yes
C6 C5 H51 108.9 no
C4 C5 H51 108.9 no
C6 C5 H52 108.9 no
C4 C5 H52 108.9 no
H51 C5 H52 107.7 no
O15 C6 C7 120.7(7) yes
O15 C6 C5 120.1(7) yes
C7 C6 C5 119.0(5) yes
C6 C7 C8 116.0(5) yes
C6 C7 H71 108.3 no
C8 C7 H71 108.3 no
C6 C7 H72 108.3 no
C8 C7 H72 108.3 no
H71 C7 H72 107.4 no
C7 C8 C9 114.4(5) yes
C7 C8 H81 108.7 no
C9 C8 H81 108.7 no
C7 C8 H82 108.7 no
C9 C8 H82 108.7 no
H81 C8 H82 107.6 no
C8 C9 C10 117.6(6) yes
C8 C9 H91 107.9 no
C10 C9 H91 107.9 no
C8 C9 H92 107.9 no
C10 C9 H92 107.9 no
H91 C9 H92 107.2 no
C14 C10 O11 108.6(5) yes
C14 C10 C9 116.2(6) yes
O11 C10 C9 107.7(5) yes
C14 C10 H10 108.0 no
O11 C10 H10 108.0 no
C9 C10 H10 108.0 no
C12 O11 C10 116.7(5) yes
O13 C12 O11 121.6(5) yes
O13 C12 C16 122.4(5) yes
O11 C12 C16 115.7(5) yes
C10 C14 H141 109.5 no
C10 C14 H142 109.5 no
H141 C14 H142 109.5 no
C10 C14 H143 109.5 no
H141 C14 H143 109.5 no
H142 C14 H143 109.5 no
C21 C16 C17 119.5(5) yes
C21 C16 C12 124.1(5) yes
C17 C16 C12 116.4(5) yes
O22 C17 C18 116.3(5) yes
O22 C17 C16 122.8(5) yes
C18 C17 C16 120.9(5) yes
C17 C18 C19 119.2(6) yes
C17 C18 H18 120.4 no
C19 C18 H18 120.4 no
C20 C19 C18 121.3(6) yes
C20 C19 O23 116.8(6) yes
C18 C19 O23 121.8(5) yes
C19 C20 C21 122.1(6) yes
C19 C20 H20 118.9 no
C21 C20 H20 118.9 no
C20 C21 C16 116.8(5) yes
C20 C21 C1 119.3(5) yes
C16 C21 C1 123.7(5) yes
C17 O22 H22 109.5 no
C19 O23 H23 109.5 no

loop_
_geom_bond_atom_site_label_1
_geom_bond_atom_site_label_2
_geom_bond_distance
_geom_bond_publ_flag
C1 C2 1.330(8) yes
C1 C21 1.458(7) yes
C1 H1 0.93 no
C2 C3 1.473(8) yes
C2 H2 0.93 no
C3 C4 1.537(7) yes
C3 H31 0.97 no
C3 H32 0.97 no
C4 C5 1.521(8) yes
C4 H41 0.97 no
C4 H42 0.97 no
C5 C6 1.494(9) yes
C5 H51 0.97 no
C5 H52 0.97 no
C6 O15 1.222(7) yes
C6 C7 1.467(9) yes
C7 C8 1.513(8) yes
C7 H71 0.97 no
C7 H72 0.97 no
C8 C9 1.525(9) yes
C8 H81 0.97 no
C8 H82 0.97 no
C9 C10 1.536(8) yes
C9 H91 0.97 no
C9 H92 0.97 no
C10 C14 1.467(8) yes
C10 O11 1.490(6) yes
C10 H10 0.98 no
O11 C12 1.319(6) yes
C12 O13 1.229(7) yes
C12 C16 1.482(7) yes
C14 H141 0.96 no
C14 H142 0.96 no
C14 H143 0.96 no
C16 C21 1.415(7) yes
C16 C17 1.416(7) yes
C17 O22 1.354(6) yes
C17 C18 1.374(8) yes
C18 C19 1.377(8) yes
C18 H18 0.93 no
C19 C20 1.354(8) yes
C19 O23 1.379(7) yes
C20 C21 1.412(7) yes
C20 H20 0.93 no
O22 H22 0.82 no
O23 H23 0.82 no

loop_
_geom_torsion_atom_site_label_1
_geom_torsion_atom_site_label_2
_geom_torsion_atom_site_label_3
_geom_torsion_atom_site_label_4
_geom_torsion
_geom_torsion_publ_flag
C21 C1 C2 C3 -177.4(5) yes
C1 C2 C3 C4 -135.1(6) yes
C2 C3 C4 C5 57.1(7) yes
C3 C4 C5 C6 56.5(7) yes
C4 C5 C6 O15 62.9(8) no
C4 C5 C6 C7 -112.5(7) yes
O15 C6 C7 C8 -4.1(9) no
C5 C6 C7 C8 171.2(5) yes
C6 C7 C8 C9 -175.2(6) yes
C7 C8 C9 C10 79.9(8) yes
C8 C9 C10 C14 57.2(8) no
C8 C9 C10 O11 -64.7(8) yes
C14 C10 O11 C12 83.4(6) no
C9 C10 O11 C12 -150.1(5) yes
C10 O11 C12 O13 6.4(9) no
C10 O11 C12 C16 -179.4(5) yes
O13 C12 C16 C21 -159.1(6) no
O11 C12 C16 C21 26.7(8) yes
O13 C12 C16 C17 22.2(8) no
O11 C12 C16 C17 -152.0(5) no
C21 C16 C17 O22 174.3(5) no
C12 C16 C17 O22 -7.0(8) no
C21 C16 C17 C18 -4.9(8) no
C12 C16 C17 C18 173.8(5) no
O22 C17 C18 C19 -176.2(6) no
C16 C17 C18 C19 3.0(8) no
C17 C18 C19 C20 1.7(9) no
C17 C18 C19 O23 178.5(5) no
C18 C19 C20 C21 -4.6(9) no
O23 C19 C20 C21 178.4(5) no
C19 C20 C21 C16 2.5(8) no
C19 C20 C21 C1 177.9(5) no
C17 C16 C21 C20 2.1(7) no
C12 C16 C21 C20 -176.5(5) no
C17 C16 C21 C1 -173.1(5) no
C12 C16 C21 C1 8.3(8) yes
C2 C1 C21 C20 26.4(8) no
C2 C1 C21 C16 -158.5(6) yes

loop_
_cod_related_entry_id
_cod_related_entry_database
_cod_related_entry_code
1 ChemSpider 4444897
